data_1546283
loop_
_publ_author_name
'Vezzalini, Giovanna'
'Quartieri, Simona'
'Passaglia, Elio'

_publ_section_title
;
 Crystal structure of a K-rich natural gmelinite and comparison with the
 other refined gmelinite samples
;
_journal_name_full 'Neues Jahrbuch fur Mineralogie-Monatshefte'
_journal_page_first 504
_journal_page_last 516
_journal_volume 11
_journal_year 1990
_chemical_formula_sum 'Al7.79 Ca1.67 H47 K2.72 Mg0.13 Na0.22 O71.5 Si16.32 Sr0.39'
_chemical_formula_weight 2075.64
_space_group_IT_number 194
_symmetry_cell_setting hexagonal
_symmetry_Int_Tables_number 194
_symmetry_space_group_name_Hall '-P 6c 2c'
_symmetry_space_group_name_H-M 'P 63/m m c'
_cell_angle_alpha 90.
_cell_angle_beta 90.
_cell_angle_gamma 120.
_cell_formula_units_Z 1
_cell_length_a 13.621(3)
_cell_length_b 13.621(3)
_cell_length_c 10.254(1)
_cell_volume 1647.6(5)
_diffrn_ambient_temperature 293
_diffrn_radiation_probe x-ray
_diffrn_radiation_type MoK\a
_diffrn_radiation_wavelength 0.71069
_refine_ls_number_reflns 734
_refine_ls_R_factor_gt 0.0677
_refine_ls_wR_factor_gt 0.0592
_cod_data_source_file N-Jb-Miner-Mh-1990-11-504-516.cif
_cod_data_source_block Gmelinite
_cod_original_cell_volume 1647.6(9)
_cod_original_formula_sum 'H47 Al7.79 Ca1.67 K2.72 Mg0.13 Na0.22 O71.5 Si16.32 Sr0.39'
_cod_database_code 1546283

loop_
_symmetry_equiv_pos_site_id
_symmetry_equiv_pos_as_xyz
1 x,y,z
2 x-y,x,1/2+z
3 -y,x-y,z
4 -x,-y,1/2+z
5 -x+y,-x,z
6 y,-x+y,1/2+z
7 -y,-x,1/2-z
8 x-y,-y,-z
9 x,x-y,1/2-z
10 y,x,-z
11 -x+y,y,1/2-z
12 -x,-x+y,-z
13 -x,-y,-z
14 -x+y,-x,1/2-z
15 y,-x+y,-z
16 x,y,1/2-z
17 x-y,x,-z
18 -y,x-y,1/2-z
19 y,x,1/2+z
20 -x+y,y,z
21 -x,-x+y,1/2+z
22 -y,-x,z
23 x-y,-y,1/2+z
24 x,x-y,z

loop_
_atom_site_label
_atom_site_type_symbol
_atom_site_thermal_displace_type
_atom_site_fract_x
_atom_site_fract_y
_atom_site_fract_z
_atom_site_occupancy
_atom_site_U_iso_or_equiv
_atom_site_calc_flag
_atom_site_refinement_flags
_atom_site_disorder_assembly
_atom_site_disorder_group
Si Si Uiso 0.43390(10) 0.09950(10) 0.09890(10) 0.680 0.0098 . . . .
O1 O Uiso 0.4288(4) 0.2144(2) 0.0703(6) 1.000 0.0271 . . . .
O2 O Uiso 0.8718(4) 0.4359(2) 0.0696(6) 1.000 0.0215 . . . .
O3 O Uiso 0.3973(5) 0.0544(4) 0.25000 1.000 0.0242 . . . .
O4 O Uiso 0.3433(4) 0.00000 0.00000 1.000 0.0203 . . . .
Al Al Uiso 0.43390(10) 0.09950(10) 0.09890(10) 0.320 0.0098 . . . .
OW1 O Uiso 0.169(3) 0.558(3) 0.25000 0.240 0.0540 . . . .
OW5 O Uiso 0.185(5) 0.505(5) 0.25000 0.120 0.0390 . . . .
OW4 O Uiso 0.00000 0.00000 0.549(2) 0.340 0.0200 . . . .
OW7 O Uiso 0.328(2) 0.1640(10) -0.289(2) 0.330 0.0800 . . . .
OW2 O Uiso 0.236(2) 0.472(4) 0.25000 0.280 0.0759 . . . .
OW3 O Uiso 0.178(4) 0.089(2) -0.016(7) 0.190 0.0800 . . . .
OW6 O Uiso 0.206(2) 0.1030(10) -0.110(4) 0.340 0.0800 . . . .
OW8 O Uiso 0.164(6) 0.082(3) 0.25000 0.210 0.0800 . . . .
K K Uiso 0.33333 0.66667 0.0655(3) 1.000 0.0328 . . . .
Ca Ca Uiso 0.124(4) 0.248(8) 0.049(8) 0.030 0.0399 . . . .

loop_
_geom_angle_atom_site_label_1
_geom_angle_atom_site_label_2
_geom_angle_atom_site_label_3
_geom_angle
_geom_angle_site_symmetry_1
_geom_angle_site_symmetry_2
_geom_angle_site_symmetry_3
_geom_angle_publ_flag
O1 Si O3 112.2(3) . . . yes
O1 Si O4 107.8(2) . . . yes
O1 Si O2 107.4(3) . . 5_665 yes
O3 Si O4 108.01(19) . . . yes
O2 Si O3 110.5(3) 5_665 . . yes
O2 Si O4 111.0(3) 5_665 . . yes
O3 Al O4 108.01(19) . . . yes
O2 Al O3 110.5(3) 5_665 . . yes
O2 Al O4 111.0(3) 5_665 . . yes
O1 Al O2 107.4(3) . . 5_665 yes
O1 Al O3 112.2(3) . . . yes
O1 Al O4 107.8(2) . . . yes
Si O1 Si 158.8(4) . . 24_555 yes
Si O2 Si 148.0(4) 3_655 . 22_665 yes
Si O3 Si 139.9(3) . . 16_555 yes
Si O4 Si 140.5(4) . . 8_555 yes

loop_
_geom_bond_atom_site_label_1
_geom_bond_atom_site_label_2
_geom_bond_distance
_geom_bond_site_symmetry_1
_geom_bond_site_symmetry_2
_geom_bond_publ_flag
Si O1 1.628(4) . . yes
Si O3 1.649(2) . . yes
Si O4 1.648(2) . . yes
Si O2 1.642(6) . 5_665 yes
Al O1 1.628(4) . . yes
Al O3 1.649(2) . . yes
Al O4 1.648(2) . . yes
Al O2 1.642(6) . 5_665 yes
OW1 OW5 0.85(8) . . yes
OW1 OW1 0.72(6) . 9_565 yes
OW1 OW5 1.56(9) . 9_565 yes
OW4 OW4 1.01(3) . 8_556 yes
OW7 OW7 0.80(3) . 9_554 yes

loop_
_geom_torsion_atom_site_label_1
_geom_torsion_atom_site_label_2
_geom_torsion_atom_site_label_3
_geom_torsion_atom_site_label_4
_geom_torsion
_geom_torsion_site_symmetry_1
_geom_torsion_site_symmetry_2
_geom_torsion_site_symmetry_3
_geom_torsion_site_symmetry_4
_geom_torsion_publ_flag
O3 Si O1 Si 28.7(11) . . . 24_555 no
O4 Si O1 Si 147.5(9) . . . 24_555 no
O1 Si O3 Si -56.7(8) . . . 16_555 no
O4 Si O3 Si -175.4(6) . . . 16_555 no
O1 Si O4 Si 134.4(2) . . . 8_555 no
O3 Si O4 Si -104.3(3) . . . 8_555 no
